data_7056396
loop_
_publ_author_name
'Sanyal, Ria'
'Ketkov, Sergey Yu.'
'Purkait, Suranjana'
'Mautner, Franz Andreas'
'Zhigulin, Grigory'
'Das, Debasis'

_publ_section_title
;
 Nuclearity dependent solvent contribution on the catechol oxidase
 activity of novel Copper(II) complexes derived from Mannich-base ligand
 platforms: synthesis, crystal structure and mechanism
;
_journal_name_full 'New J. Chem.'
_journal_paper_doi 10.1039/C7NJ00425G
_journal_year 2017
_chemical_formula_moiety 'C32 H50 Cu2 N2 O10, 2(C7 H8 O)'
_chemical_formula_sum 'C46 H66 Cu2 N2 O12'
_chemical_formula_weight 966.11
_chemical_name_common '[Cu(L)(ac)]2(solv) (complex 3)'
_space_group_crystal_system triclinic
_space_group_IT_number 2
_space_group_name_Hall '-P 1'
_space_group_name_H-M_alt 'P -1'
_symmetry_space_group_name_Hall '-P 1'
_symmetry_space_group_name_H-M 'P -1'
_atom_sites_solution_hydrogens mixed
_audit_creation_method SHELXL-2016/6
_audit_update_record
;
2017-06-22 deposited with the CCDC.
2017-07-05 downloaded from the CCDC.
;
_cell_angle_alpha 61.842(2)
_cell_angle_beta 67.726(2)
_cell_angle_gamma 78.709(2)
_cell_formula_units_Z 1
_cell_length_a 11.3110(5)
_cell_length_b 11.3185(5)
_cell_length_c 11.4135(5)
_cell_measurement_reflns_used 3000
_cell_measurement_temperature 296(2)
_cell_measurement_theta_max 30.00
_cell_measurement_theta_min 1.95
_cell_volume 1191.88(10)
_computing_cell_refinement 'Bruker SAINT'
_computing_data_collection 'Bruker APEX2'
_computing_data_reduction 'Bruker SAINT'
_computing_molecular_graphics 'Bruker SHELXTL'
_computing_publication_material 'Bruker SHELXTL'
_computing_structure_refinement 'SHELXL-2016/6 (Sheldrick, 2016)'
_diffrn_ambient_temperature 296(2)
_diffrn_measured_fraction_theta_full 0.937
_diffrn_measured_fraction_theta_max 0.948
_diffrn_measurement_device_type 'Bruker APEX-II CCD'
_diffrn_measurement_method \w-scans
_diffrn_radiation_type MoK\a
_diffrn_radiation_wavelength 0.71073
_diffrn_reflns_av_R_equivalents 0.0194
_diffrn_reflns_av_unetI/netI 0.0339
_diffrn_reflns_Laue_measured_fraction_full 0.937
_diffrn_reflns_Laue_measured_fraction_max 0.948
_diffrn_reflns_limit_h_max 15
_diffrn_reflns_limit_h_min -15
_diffrn_reflns_limit_k_max 15
_diffrn_reflns_limit_k_min -15
_diffrn_reflns_limit_l_max 14
_diffrn_reflns_limit_l_min -16
_diffrn_reflns_number 11590
_diffrn_reflns_point_group_measured_fraction_full 0.937
_diffrn_reflns_point_group_measured_fraction_max 0.948
_diffrn_reflns_theta_full 25.242
_diffrn_reflns_theta_max 29.995
_diffrn_reflns_theta_min 1.946
_exptl_absorpt_coefficient_mu 0.953
_exptl_absorpt_correction_T_max 0.8323
_exptl_absorpt_correction_T_min 0.7315
_exptl_absorpt_correction_type multi-scan
_exptl_absorpt_process_details SADABS
_exptl_crystal_colour green
_exptl_crystal_density_diffrn 1.346
_exptl_crystal_description prism
_exptl_crystal_F_000 510
_exptl_crystal_size_max 0.350
_exptl_crystal_size_mid 0.280
_exptl_crystal_size_min 0.200
_refine_diff_density_max 0.410
_refine_diff_density_min -0.406
_refine_diff_density_rms 0.057
_refine_ls_extinction_method none
_refine_ls_goodness_of_fit_ref 1.073
_refine_ls_hydrogen_treatment mixed
_refine_ls_matrix_type full
_refine_ls_number_parameters 288
_refine_ls_number_reflns 6584
_refine_ls_number_restraints 1
_refine_ls_restrained_S_all 1.073
_refine_ls_R_factor_all 0.0392
_refine_ls_R_factor_gt 0.0332
_refine_ls_shift/su_max 0.001
_refine_ls_shift/su_mean 0.000
_refine_ls_structure_factor_coef Fsqd
_refine_ls_weighting_details 'w=1/[\s^2^(Fo^2^)+(0.0620P)^2^+0.2172P] where P=(Fo^2^+2Fc^2^)/3'
_refine_ls_weighting_scheme calc
_refine_ls_wR_factor_gt 0.1016
_refine_ls_wR_factor_ref 0.1071
_reflns_Friedel_coverage 0.000
_reflns_number_gt 5790
_reflns_number_total 6584
_reflns_threshold_expression 'I > 2\s(I)'
_cod_data_source_file c7nj00425g3.cif
_cod_data_source_block dd471a
_cod_original_cell_volume 1191.88(9)
_cod_database_code 7056396
_shelx_shelxl_version_number 2016/6
_shelx_space_group_comment
;
The symmetry employed for this shelxl refinement is uniquely defined
by the following loop, which should always be used as a source of
symmetry information in preference to the above space-group names.
They are only intended as comments.
;
_shelx_estimated_absorpt_t_min 0.731
_shelx_estimated_absorpt_t_max 0.832

loop_
_space_group_symop_operation_xyz
'x, y, z'
'-x, -y, -z'

loop_
_atom_site_label
_atom_site_type_symbol
_atom_site_fract_x
_atom_site_fract_y
_atom_site_fract_z
_atom_site_U_iso_or_equiv
_atom_site_adp_type
_atom_site_occupancy
_atom_site_site_symmetry_order
_atom_site_calc_flag
_atom_site_refinement_flags_posn
_atom_site_refinement_flags_adp
Cu1 Cu 0.03168(2) 0.14272(2) 0.95831(2) 0.03036(7) Uani 1 1 d . .
O1 O 0.08322(13) -0.04608(11) 1.05513(13) 0.0358(2) Uani 1 1 d . .
O3 O 0.09363(14) -0.16646(13) 0.83608(13) 0.0441(3) Uani 1 1 d . .
O4 O 0.17763(13) 0.22335(13) 0.93811(14) 0.0417(3) Uani 1 1 d . .
N1 N 0.06052(14) -0.32574(13) 1.11700(14) 0.0319(3) Uani 1 1 d . .
O2 O 0.03364(19) -0.63555(14) 1.29268(18) 0.0591(4) Uani 1 1 d . .
O5 O 0.26937(18) 0.22021(18) 0.73177(18) 0.0634(4) Uani 1 1 d . .
C1 C 0.1741(3) -0.0688(3) 0.7113(2) 0.0667(7) Uani 1 1 d . .
H1A H 0.258207 -0.078658 0.717041 0.087 Uiso 1 1 calc R U
H1B H 0.140195 0.019102 0.700414 0.087 Uiso 1 1 calc R U
H1C H 0.178299 -0.080502 0.631782 0.087 Uiso 1 1 calc R U
C2 C 0.1409(2) -0.30047(19) 0.87030(19) 0.0438(4) Uani 1 1 d . .
H2A H 0.231747 -0.304290 0.854782 0.053 Uiso 1 1 calc R U
H2B H 0.127981 -0.332455 0.810836 0.053 Uiso 1 1 calc R U
C3 C 0.06990(19) -0.38745(16) 1.02354(18) 0.0389(3) Uani 1 1 d . .
H3A H -0.015472 -0.402469 1.033019 0.047 Uiso 1 1 calc R U
H3B H 0.113613 -0.473834 1.053631 0.047 Uiso 1 1 calc R U
C4 C -0.01571(18) -0.41156(16) 1.26570(17) 0.0390(3) Uani 1 1 d . .
H4A H -0.097600 -0.426308 1.266262 0.047 Uiso 1 1 calc R U
H4B H -0.032393 -0.360909 1.319371 0.047 Uiso 1 1 calc R U
C5 C 0.0398(2) -0.54684(18) 1.3433(2) 0.0453(4) Uani 1 1 d . .
H5A H 0.128035 -0.537367 1.329845 0.054 Uiso 1 1 calc R U
H5B H -0.007721 -0.581962 1.443354 0.054 Uiso 1 1 calc R U
C6 C 0.0896(3) -0.7619(2) 1.3566(4) 0.0793(8) Uani 1 1 d . .
H6A H 0.180711 -0.754098 1.323278 0.103 Uiso 1 1 calc R U
H6B H 0.068605 -0.824355 1.332991 0.103 Uiso 1 1 calc R U
H6C H 0.057538 -0.793369 1.456962 0.103 Uiso 1 1 calc R U
C7 C 0.19050(16) -0.30223(16) 1.10458(18) 0.0354(3) Uani 1 1 d . .
H7A H 0.236975 -0.247809 1.006359 0.043 Uiso 1 1 calc R U
H7B H 0.235750 -0.387680 1.134502 0.043 Uiso 1 1 calc R U
C8 C 0.19014(15) -0.23416(15) 1.18983(16) 0.0323(3) Uani 1 1 d . .
C9 C 0.13975(16) -0.10361(16) 1.15584(16) 0.0322(3) Uani 1 1 d . .
C10 C 0.24496(16) -0.29507(17) 1.29617(17) 0.0360(3) Uani 1 1 d . .
H10 H 0.276368 -0.382671 1.319492 0.043 Uiso 1 1 calc R U
C11 C 0.25397(17) -0.22870(19) 1.36815(18) 0.0391(3) Uani 1 1 d . .
C12 C 0.20662(19) -0.09783(19) 1.3302(2) 0.0427(4) Uani 1 1 d . .
H12 H 0.212674 -0.050927 1.376110 0.051 Uiso 1 1 calc R U
C13 C 0.15058(19) -0.03506(17) 1.22584(19) 0.0399(4) Uani 1 1 d . .
H13 H 0.120130 0.052868 1.202385 0.048 Uiso 1 1 calc R U
C14 C 0.3110(2) -0.2977(2) 1.4850(2) 0.0554(5) Uani 1 1 d . .
H14A H 0.368731 -0.238420 1.474020 0.083 Uiso 1 1 calc R U
H14B H 0.356565 -0.377458 1.481146 0.083 Uiso 1 1 calc R U
H14C H 0.243953 -0.320980 1.574306 0.083 Uiso 1 1 calc R U
C15 C 0.27020(19) 0.2474(2) 0.8242(2) 0.0464(4) Uani 1 1 d . .
C16 C 0.3817(3) 0.3168(4) 0.8051(4) 0.0871(10) Uani 1 1 d . .
H16A H 0.456357 0.259466 0.799667 0.113 Uiso 1 1 calc R U
H16B H 0.362549 0.336284 0.883771 0.113 Uiso 1 1 calc R U
H16C H 0.397235 0.398823 0.719853 0.113 Uiso 1 1 calc R U
O6 O 0.3758(2) 0.37972(19) 0.4531(2) 0.0729(5) Uani 1 1 d D .
H61 H 0.353(3) 0.312(2) 0.5394(16) 0.088 Uiso 1 1 d D U
C20 C 0.4771(2) 0.1685(3) 0.2113(2) 0.0574(5) Uani 1 1 d . .
C21 C 0.4840(3) 0.3066(3) 0.1520(2) 0.0650(6) Uani 1 1 d . .
H21 H 0.511698 0.354398 0.054391 0.078 Uiso 1 1 calc R U
C22 C 0.4515(3) 0.3758(2) 0.2322(3) 0.0646(6) Uani 1 1 d . .
H22 H 0.458283 0.468545 0.188172 0.078 Uiso 1 1 calc R U
C17 C 0.4090(2) 0.3085(2) 0.3774(2) 0.0534(5) Uani 1 1 d . .
C18 C 0.4009(2) 0.1702(2) 0.4393(2) 0.0547(5) Uani 1 1 d . .
H18 H 0.372713 0.122601 0.536911 0.066 Uiso 1 1 calc R U
C19 C 0.4345(2) 0.1024(2) 0.3569(3) 0.0576(5) Uani 1 1 d . .
H19 H 0.428266 0.009602 0.400641 0.069 Uiso 1 1 calc R U
C23 C 0.5137(4) 0.0917(4) 0.1248(4) 0.0850(9) Uani 1 1 d . .
H23A H 0.581360 0.028599 0.146970 0.110 Uiso 1 1 calc R U
H23B H 0.542176 0.152830 0.026488 0.110 Uiso 1 1 calc R U
H23C H 0.440992 0.044535 0.145600 0.110 Uiso 1 1 calc R U

loop_
_atom_site_aniso_label
_atom_site_aniso_U_11
_atom_site_aniso_U_22
_atom_site_aniso_U_33
_atom_site_aniso_U_23
_atom_site_aniso_U_13
_atom_site_aniso_U_12
Cu1 0.03723(11) 0.02728(10) 0.03120(11) -0.01242(7) -0.01480(7) -0.00430(7)
O1 0.0487(7) 0.0277(5) 0.0413(6) -0.0128(5) -0.0277(5) -0.0023(4)
O3 0.0497(7) 0.0430(6) 0.0336(6) -0.0143(5) -0.0082(5) -0.0068(5)
O4 0.0427(7) 0.0415(6) 0.0433(6) -0.0159(5) -0.0156(5) -0.0107(5)
N1 0.0406(7) 0.0293(6) 0.0297(6) -0.0146(5) -0.0113(5) -0.0050(5)
O2 0.0860(12) 0.0350(7) 0.0706(10) -0.0220(7) -0.0458(9) 0.0067(7)
O5 0.0643(10) 0.0707(10) 0.0536(9) -0.0317(8) -0.0130(8) 0.0003(8)
C1 0.0682(15) 0.0601(13) 0.0443(11) -0.0105(10) -0.0008(10) -0.0141(11)
C2 0.0533(10) 0.0480(9) 0.0405(9) -0.0279(8) -0.0159(7) 0.0007(8)
C3 0.0516(10) 0.0339(7) 0.0397(8) -0.0215(7) -0.0160(7) -0.0027(7)
C4 0.0481(9) 0.0329(7) 0.0324(8) -0.0124(6) -0.0102(7) -0.0050(6)
C5 0.0587(11) 0.0348(8) 0.0426(9) -0.0090(7) -0.0242(8) -0.0075(7)
C6 0.095(2) 0.0396(11) 0.103(2) -0.0257(13) -0.0479(18) 0.0153(12)
C7 0.0378(8) 0.0364(7) 0.0376(8) -0.0198(6) -0.0146(6) 0.0015(6)
C8 0.0333(7) 0.0345(7) 0.0344(7) -0.0172(6) -0.0142(6) -0.0002(6)
C9 0.0351(7) 0.0337(7) 0.0330(7) -0.0141(6) -0.0159(6) -0.0032(6)
C10 0.0351(8) 0.0372(7) 0.0366(8) -0.0147(6) -0.0161(6) 0.0023(6)
C11 0.0381(8) 0.0483(9) 0.0349(8) -0.0173(7) -0.0172(6) -0.0012(7)
C12 0.0497(10) 0.0490(9) 0.0445(9) -0.0264(8) -0.0241(8) 0.0001(8)
C13 0.0498(10) 0.0369(8) 0.0463(9) -0.0217(7) -0.0267(8) 0.0031(7)
C14 0.0647(14) 0.0642(13) 0.0494(11) -0.0247(10) -0.0357(10) 0.0072(10)
C15 0.0375(9) 0.0460(9) 0.0512(10) -0.0162(8) -0.0153(8) -0.0040(7)
C16 0.0576(15) 0.111(3) 0.0837(19) -0.0289(18) -0.0131(14) -0.0412(16)
O6 0.0899(14) 0.0565(10) 0.0604(10) -0.0201(8) -0.0218(10) 0.0023(9)
C20 0.0441(11) 0.0669(13) 0.0532(12) -0.0196(10) -0.0146(9) -0.0062(9)
C21 0.0594(14) 0.0670(14) 0.0404(11) -0.0056(10) -0.0087(9) -0.0069(11)
C22 0.0674(15) 0.0473(11) 0.0516(12) -0.0010(9) -0.0161(11) -0.0063(10)
C17 0.0471(11) 0.0510(11) 0.0510(11) -0.0118(9) -0.0192(9) 0.0001(8)
C18 0.0558(12) 0.0510(11) 0.0408(10) -0.0049(8) -0.0158(9) -0.0086(9)
C19 0.0560(12) 0.0491(11) 0.0551(12) -0.0091(9) -0.0192(10) -0.0098(9)
C23 0.083(2) 0.096(2) 0.0743(18) -0.0426(17) -0.0107(16) -0.0159(17)

loop_
_atom_type_symbol
_atom_type_description
_atom_type_scat_dispersion_real
_atom_type_scat_dispersion_imag
_atom_type_scat_source
C C 0.0033 0.0016 'International Tables Vol C Tables 4.2.6.8 and 6.1.1.4'
H H 0.0000 0.0000 'International Tables Vol C Tables 4.2.6.8 and 6.1.1.4'
N N 0.0061 0.0033 'International Tables Vol C Tables 4.2.6.8 and 6.1.1.4'
O O 0.0106 0.0060 'International Tables Vol C Tables 4.2.6.8 and 6.1.1.4'
Cu Cu 0.3201 1.2651 'International Tables Vol C Tables 4.2.6.8 and 6.1.1.4'

loop_
_geom_angle_atom_site_label_1
_geom_angle_atom_site_label_2
_geom_angle_atom_site_label_3
_geom_angle
_geom_angle_site_symmetry_1
_geom_angle_site_symmetry_3
O4 Cu1 O1 165.40(6) . 2_557
O4 Cu1 O1 97.25(5) . .
O1 Cu1 O1 77.43(5) 2_557 .
O4 Cu1 N1 92.76(6) . 2_557
O1 Cu1 N1 94.35(5) 2_557 2_557
O1 Cu1 N1 167.99(5) . 2_557
O4 Cu1 O3 92.89(5) . 2_557
O1 Cu1 O3 101.13(5) 2_557 2_557
O1 Cu1 O3 96.01(5) . 2_557
N1 Cu1 O3 76.81(5) 2_557 2_557
O4 Cu1 Cu1 134.15(4) . 2_557
O1 Cu1 Cu1 39.09(3) 2_557 2_557
O1 Cu1 Cu1 38.34(3) . 2_557
N1 Cu1 Cu1 132.85(4) 2_557 2_557
O3 Cu1 Cu1 100.97(3) 2_557 2_557
C9 O1 Cu1 122.48(9) . 2_557
C9 O1 Cu1 129.81(9) . .
Cu1 O1 Cu1 102.57(5) 2_557 .
C1 O3 C2 114.42(17) . .
C1 O3 Cu1 126.47(14) . 2_557
C2 O3 Cu1 110.42(10) . 2_557
C15 O4 Cu1 115.65(13) . .
C7 N1 C3 110.07(13) . .
C7 N1 C4 111.69(13) . .
C3 N1 C4 110.48(12) . .
C7 N1 Cu1 108.74(9) . 2_557
C3 N1 Cu1 105.57(10) . 2_557
C4 N1 Cu1 110.09(10) . 2_557
C5 O2 C6 112.44(19) . .
O3 C1 H1A 109.5 . .
O3 C1 H1B 109.5 . .
H1A C1 H1B 109.5 . .
O3 C1 H1C 109.5 . .
H1A C1 H1C 109.5 . .
H1B C1 H1C 109.5 . .
O3 C2 C3 108.54(14) . .
O3 C2 H2A 110.0 . .
C3 C2 H2A 110.0 . .
O3 C2 H2B 110.0 . .
C3 C2 H2B 110.0 . .
H2A C2 H2B 108.4 . .
N1 C3 C2 112.37(13) . .
N1 C3 H3A 109.1 . .
C2 C3 H3A 109.1 . .
N1 C3 H3B 109.1 . .
C2 C3 H3B 109.1 . .
H3A C3 H3B 107.9 . .
N1 C4 C5 118.28(15) . .
N1 C4 H4A 107.7 . .
C5 C4 H4A 107.7 . .
N1 C4 H4B 107.7 . .
C5 C4 H4B 107.7 . .
H4A C4 H4B 107.1 . .
O2 C5 C4 109.80(15) . .
O2 C5 H5A 109.7 . .
C4 C5 H5A 109.7 . .
O2 C5 H5B 109.7 . .
C4 C5 H5B 109.7 . .
H5A C5 H5B 108.2 . .
O2 C6 H6A 109.5 . .
O2 C6 H6B 109.5 . .
H6A C6 H6B 109.5 . .
O2 C6 H6C 109.5 . .
H6A C6 H6C 109.5 . .
H6B C6 H6C 109.5 . .
N1 C7 C8 113.71(13) . .
N1 C7 H7A 108.8 . .
C8 C7 H7A 108.8 . .
N1 C7 H7B 108.8 . .
C8 C7 H7B 108.8 . .
H7A C7 H7B 107.7 . .
C10 C8 C9 119.73(14) . .
C10 C8 C7 121.53(14) . .
C9 C8 C7 118.64(14) . .
O1 C9 C13 121.67(14) . .
O1 C9 C8 119.57(13) . .
C13 C9 C8 118.76(15) . .
C11 C10 C8 121.89(15) . .
C11 C10 H10 119.1 . .
C8 C10 H10 119.1 . .
C10 C11 C12 117.53(16) . .
C10 C11 C14 120.96(17) . .
C12 C11 C14 121.50(16) . .
C13 C12 C11 121.89(15) . .
C13 C12 H12 119.1 . .
C11 C12 H12 119.1 . .
C12 C13 C9 120.15(16) . .
C12 C13 H13 119.9 . .
C9 C13 H13 119.9 . .
C11 C14 H14A 109.5 . .
C11 C14 H14B 109.5 . .
H14A C14 H14B 109.5 . .
C11 C14 H14C 109.5 . .
H14A C14 H14C 109.5 . .
H14B C14 H14C 109.5 . .
O5 C15 O4 123.07(19) . .
O5 C15 C16 121.2(2) . .
O4 C15 C16 115.7(2) . .
C15 C16 H16A 109.5 . .
C15 C16 H16B 109.5 . .
H16A C16 H16B 109.5 . .
C15 C16 H16C 109.5 . .
H16A C16 H16C 109.5 . .
H16B C16 H16C 109.5 . .
C17 O6 H61 99(2) . .
C19 C20 C21 116.5(2) . .
C19 C20 C23 120.6(3) . .
C21 C20 C23 122.9(2) . .
C22 C21 C20 122.4(2) . .
C22 C21 H21 118.8 . .
C20 C21 H21 118.8 . .
C21 C22 C17 120.5(2) . .
C21 C22 H22 119.7 . .
C17 C22 H22 119.7 . .
O6 C17 C22 119.0(2) . .
O6 C17 C18 122.9(2) . .
C22 C17 C18 118.1(2) . .
C19 C18 C17 120.5(2) . .
C19 C18 H18 119.7 . .
C17 C18 H18 119.7 . .
C18 C19 C20 122.0(2) . .
C18 C19 H19 119.0 . .
C20 C19 H19 119.0 . .
C20 C23 H23A 109.5 . .
C20 C23 H23B 109.5 . .
H23A C23 H23B 109.5 . .
C20 C23 H23C 109.5 . .
H23A C23 H23C 109.5 . .
H23B C23 H23C 109.5 . .

loop_
_geom_bond_atom_site_label_1
_geom_bond_atom_site_label_2
_geom_bond_distance
_geom_bond_site_symmetry_2
Cu1 O4 1.9272(13) .
Cu1 O1 1.9429(11) 2_557
Cu1 O1 1.9747(11) .
Cu1 N1 2.0666(14) 2_557
Cu1 O3 2.3480(13) 2_557
Cu1 Cu1 3.0569(4) 2_557
O1 C9 1.3571(18) .
O3 C1 1.416(2) .
O3 C2 1.422(2) .
O4 C15 1.267(2) .
N1 C7 1.487(2) .
N1 C3 1.4917(19) .
N1 C4 1.493(2) .
O2 C5 1.397(2) .
O2 C6 1.410(3) .
O5 C15 1.234(3) .
C1 H1A 0.9600 .
C1 H1B 0.9600 .
C1 H1C 0.9600 .
C2 C3 1.514(3) .
C2 H2A 0.9700 .
C2 H2B 0.9700 .
C3 H3A 0.9700 .
C3 H3B 0.9700 .
C4 C5 1.513(2) .
C4 H4A 0.9700 .
C4 H4B 0.9700 .
C5 H5A 0.9700 .
C5 H5B 0.9700 .
C6 H6A 0.9600 .
C6 H6B 0.9600 .
C6 H6C 0.9600 .
C7 C8 1.498(2) .
C7 H7A 0.9700 .
C7 H7B 0.9700 .
C8 C10 1.395(2) .
C8 C9 1.398(2) .
C9 C13 1.397(2) .
C10 C11 1.388(2) .
C10 H10 0.9300 .
C11 C12 1.389(3) .
C11 C14 1.509(2) .
C12 C13 1.387(2) .
C12 H12 0.9300 .
C13 H13 0.9300 .
C14 H14A 0.9600 .
C14 H14B 0.9600 .
C14 H14C 0.9600 .
C15 C16 1.508(3) .
C16 H16A 0.9600 .
C16 H16B 0.9600 .
C16 H16C 0.9600 .
O6 C17 1.352(3) .
O6 H61 0.891(9) .
C20 C19 1.383(3) .
C20 C21 1.384(4) .
C20 C23 1.505(4) .
C21 C22 1.376(4) .
C21 H21 0.9300 .
C22 C17 1.381(3) .
C22 H22 0.9300 .
C17 C18 1.386(3) .
C18 C19 1.383(3) .
C18 H18 0.9300 .
C19 H19 0.9300 .
C23 H23A 0.9600 .
C23 H23B 0.9600 .
C23 H23C 0.9600 .

loop_
_geom_torsion_atom_site_label_1
_geom_torsion_atom_site_label_2
_geom_torsion_atom_site_label_3
_geom_torsion_atom_site_label_4
_geom_torsion
_geom_torsion_site_symmetry_1
C1 O3 C2 C3 162.69(19) .
Cu1 O3 C2 C3 12.75(17) 2_557
C7 N1 C3 C2 -59.02(19) .
C4 N1 C3 C2 177.16(15) .
Cu1 N1 C3 C2 58.17(17) 2_557
O3 C2 C3 N1 -46.2(2) .
C7 N1 C4 C5 -55.23(19) .
C3 N1 C4 C5 67.6(2) .
Cu1 N1 C4 C5 -176.15(13) 2_557
C6 O2 C5 C4 177.2(2) .
N1 C4 C5 O2 -73.4(2) .
C3 N1 C7 C8 177.19(13) .
C4 N1 C7 C8 -59.70(17) .
Cu1 N1 C7 C8 61.99(15) 2_557
N1 C7 C8 C10 119.42(17) .
N1 C7 C8 C9 -64.2(2) .
Cu1 O1 C9 C13 -138.43(15) 2_557
Cu1 O1 C9 C13 11.6(2) .
Cu1 O1 C9 C8 42.4(2) 2_557
Cu1 O1 C9 C8 -167.57(12) .
C10 C8 C9 O1 -178.12(15) .
C7 C8 C9 O1 5.4(2) .
C10 C8 C9 C13 2.7(2) .
C7 C8 C9 C13 -173.80(16) .
C9 C8 C10 C11 -1.5(3) .
C7 C8 C10 C11 174.86(16) .
C8 C10 C11 C12 -0.3(3) .
C8 C10 C11 C14 178.62(18) .
C10 C11 C12 C13 0.9(3) .
C14 C11 C12 C13 -178.02(19) .
C11 C12 C13 C9 0.3(3) .
O1 C9 C13 C12 178.70(17) .
C8 C9 C13 C12 -2.1(3) .
Cu1 O4 C15 O5 -0.9(3) .
Cu1 O4 C15 C16 177.06(19) .
C19 C20 C21 C22 0.5(4) .
C23 C20 C21 C22 -179.3(3) .
C20 C21 C22 C17 -0.6(4) .
C21 C22 C17 O6 -178.9(2) .
C21 C22 C17 C18 0.4(4) .
O6 C17 C18 C19 179.1(2) .
C22 C17 C18 C19 -0.2(4) .
C17 C18 C19 C20 0.1(4) .
C21 C20 C19 C18 -0.2(4) .
C23 C20 C19 C18 179.6(3) .
